data_7241554
loop_
_publ_author_name
'Andreev, Grigory'
'Budantseva, Nina'
'Levtsova, Anastasiya'
'Sokolova, Marina'
'Fedoseev, Aleksander'

_publ_section_title
;
 Formation of uranyl phthalate coordination polymers with unusual 2D net
 topologies in the presence of organic cations
;
_journal_name_full CrystEngComm
_journal_paper_doi 10.1039/D0CE01323D
_journal_year 2020
_chemical_formula_sum 'C80 H60 N8 O48 U7'
_chemical_formula_weight 3567.57
_space_group_crystal_system triclinic
_space_group_IT_number 2
_space_group_name_Hall '-P 1'
_space_group_name_H-M_alt 'P -1'
_atom_sites_solution_hydrogens geom
_audit_creation_method SHELXL-2018/3
_audit_update_record
;
2020-09-10 deposited with the CCDC.	2020-11-19 downloaded from the CCDC.
;
_cell_angle_alpha 79.4760(10)
_cell_angle_beta 82.3720(10)
_cell_angle_gamma 63.2100(10)
_cell_formula_units_Z 1
_cell_length_a 10.6805(5)
_cell_length_b 10.9041(4)
_cell_length_c 24.3091(10)
_cell_measurement_reflns_used 6988
_cell_measurement_temperature 100(2)
_cell_measurement_theta_max 31.04
_cell_measurement_theta_min 3.07
_cell_volume 2480.58(18)
_computing_structure_refinement 'SHELXL-2018/3 (Sheldrick, 2018)'
_diffrn_ambient_temperature 100(2)
_diffrn_measured_fraction_theta_full 0.994
_diffrn_measured_fraction_theta_max 0.966
_diffrn_measurement_device_type 'Bruker APEX-II CCD'
_diffrn_measurement_method '\f and \w scans'
_diffrn_radiation_type MoK\a
_diffrn_radiation_wavelength 0.71073
_diffrn_reflns_av_R_equivalents 0.0374
_diffrn_reflns_av_unetI/netI 0.0761
_diffrn_reflns_Laue_measured_fraction_full 0.994
_diffrn_reflns_Laue_measured_fraction_max 0.966
_diffrn_reflns_limit_h_max 16
_diffrn_reflns_limit_h_min -16
_diffrn_reflns_limit_k_max 14
_diffrn_reflns_limit_k_min -16
_diffrn_reflns_limit_l_max 37
_diffrn_reflns_limit_l_min -36
_diffrn_reflns_number 30756
_diffrn_reflns_point_group_measured_fraction_full 0.994
_diffrn_reflns_point_group_measured_fraction_max 0.966
_diffrn_reflns_theta_full 25.242
_diffrn_reflns_theta_max 33.415
_diffrn_reflns_theta_min 2.561
_diffrn_source 'sealed tube'
_exptl_absorpt_coefficient_mu 11.480
_exptl_absorpt_correction_T_max 0.588
_exptl_absorpt_correction_T_min 0.352
_exptl_absorpt_correction_type numerical
_exptl_absorpt_process_details SADABS
_exptl_crystal_density_diffrn 2.388
_exptl_crystal_description prism
_exptl_crystal_F_000 1624
_exptl_crystal_size_max 0.065
_exptl_crystal_size_mid 0.055
_exptl_crystal_size_min 0.050
_refine_diff_density_max 2.247
_refine_diff_density_min -2.504
_refine_diff_density_rms 0.237
_refine_ls_extinction_method none
_refine_ls_goodness_of_fit_ref 1.004
_refine_ls_hydrogen_treatment constr
_refine_ls_matrix_type full
_refine_ls_number_parameters 611
_refine_ls_number_reflns 18700
_refine_ls_number_restraints 8
_refine_ls_restrained_S_all 1.005
_refine_ls_R_factor_all 0.0773
_refine_ls_R_factor_gt 0.0430
_refine_ls_shift/su_max 0.001
_refine_ls_shift/su_mean 0.000
_refine_ls_structure_factor_coef Fsqd
_refine_ls_weighting_details 'w=1/[\s^2^(Fo^2^)+(0.0380P)^2^] where P=(Fo^2^+2Fc^2^)/3'
_refine_ls_weighting_scheme calc
_refine_ls_wR_factor_gt 0.0871
_refine_ls_wR_factor_ref 0.0977
_reflns_Friedel_coverage 0.000
_reflns_number_gt 12901
_reflns_number_total 18700
_reflns_threshold_expression 'I > 2\s(I)'
_cod_data_source_file d0ce01323d2.cif
_cod_data_source_block u_CCDC3
_cod_database_code 7241554
_shelx_shelxl_version_number 2018/3
_shelx_space_group_comment
;
The symmetry employed for this shelxl refinement is uniquely defined
by the following loop, which should always be used as a source of
symmetry information in preference to the above space-group names.
They are only intended as comments.
;

loop_
_space_group_symop_operation_xyz
'x, y, z'
'-x, -y, -z'

loop_
_atom_site_label
_atom_site_type_symbol
_atom_site_fract_x
_atom_site_fract_y
_atom_site_fract_z
_atom_site_U_iso_or_equiv
_atom_site_adp_type
_atom_site_occupancy
_atom_site_site_symmetry_order
_atom_site_calc_flag
_atom_site_refinement_flags_posn
_atom_site_refinement_flags_adp
_atom_site_refinement_flags_occupancy
_atom_site_disorder_assembly
_atom_site_disorder_group
U1 U 0.36311(2) -0.58374(2) 0.33412(2) 0.02077(5) Uani 1 1 d . . . . .
N1 N 0.7655(7) -0.5601(7) 0.0956(3) 0.0517(18) Uani 1 1 d . . . . .
H1 H 0.853882 -0.581773 0.090858 0.062 Uiso 1 1 calc R U . . .
O1 O 0.2104(5) -0.5742(5) 0.37482(18) 0.0332(10) Uani 1 1 d . . . . .
C1 C 0.5642(7) -0.9424(6) 0.2690(2) 0.0253(12) Uani 1 1 d . . . . .
U2 U 0.000000 0.000000 0.000000 0.02284(7) Uani 1 2 d S . P . .
N2 N 0.5596(7) -0.4978(7) 0.1316(3) 0.059(2) Uani 1 1 d . . . . .
H2 H 0.488033 -0.469988 0.155041 0.071 Uiso 1 1 calc R U . . .
O2 O 0.5121(5) -0.5870(5) 0.29222(18) 0.0325(10) Uani 1 1 d . . . . .
C2 C 0.5165(6) -0.8417(6) 0.2218(2) 0.0249(12) Uani 1 1 d . . . . .
U3 U 0.13593(2) -0.44094(2) 0.13940(2) 0.02072(5) Uani 1 1 d . . . . .
O3 O -0.1410(6) 0.1234(5) 0.0364(2) 0.0453(13) Uani 1 1 d . . . . .
C3 C 0.5964(7) -0.8666(7) 0.1715(3) 0.0376(16) Uani 1 1 d . . . . .
H3 H 0.565692 -0.800060 0.140185 0.045 Uiso 1 1 calc R U . . .
U4 U 0.45688(2) -0.10794(2) 0.45554(2) 0.02198(5) Uani 1 1 d . . . . .
O4 O 0.0332(5) -0.4577(5) 0.20062(17) 0.0310(10) Uani 1 1 d . . . . .
C4 C 0.7197(9) -0.9859(9) 0.1660(3) 0.054(2) Uani 1 1 d . . . . .
H4 H 0.773064 -0.997450 0.132145 0.065 Uiso 1 1 calc R U . . .
O15 O 0.6462(5) -0.7538(5) 0.48151(19) 0.0366(11) Uani 1 1 d . . . . .
C15 C 0.4471(7) -0.3629(6) 0.3890(2) 0.0254(13) Uani 1 1 d . . . . .
O16 O 0.4894(6) -0.6723(5) 0.41715(18) 0.0371(12) Uani 1 1 d . . . . .
C16 C 0.5941(7) -0.6759(6) 0.4368(2) 0.0289(13) Uani 1 1 d . . . . .
O9 O 0.5114(5) -1.0473(4) 0.35676(17) 0.0347(11) Uani 1 1 d . . . . .
C9 C 0.6012(8) -0.4525(6) 0.3824(2) 0.0296(14) Uani 1 1 d . . . . .
O5 O 0.2375(5) -0.4171(5) 0.07819(17) 0.0304(10) Uani 1 1 d . . . . .
C5 C 0.7609(10) -1.0863(9) 0.2115(4) 0.080(4) Uani 1 1 d . . . . .
H5 H 0.840608 -1.169559 0.208582 0.096 Uiso 1 1 calc R U . . .
C8 C 0.3803(6) -0.7116(6) 0.2197(2) 0.0233(12) Uani 1 1 d . . . . .
O17 O 0.0519(4) -0.2003(4) 0.14431(18) 0.0283(9) Uani 1 1 d . . . . .
C17 C 0.1676(8) -0.0818(7) 0.1720(3) 0.0348(15) Uani 1 1 d . . . . .
O10 O 0.4649(6) -0.8279(4) 0.35072(18) 0.0365(12) Uani 1 1 d . . . . .
C10 C 0.6680(7) -0.5920(7) 0.4058(3) 0.0319(14) Uani 1 1 d . . . . .
C20 C 0.2468(11) 0.0130(9) 0.2548(4) 0.070(3) Uani 1 1 d . . . . .
H20 H 0.271160 0.045757 0.282420 0.084 Uiso 1 1 calc R U . . .
O20 O 0.2255(5) -0.3677(4) 0.28164(18) 0.0326(10) Uani 1 1 d . . . . .
O18 O 0.1261(6) -0.0728(6) 0.0792(2) 0.0510(15) Uani 1 1 d . . . . .
C18 C 0.2203(7) -0.1707(6) 0.2223(3) 0.0306(14) Uani 1 1 d . . . . .
C21 C 0.1991(12) 0.0971(9) 0.2051(4) 0.076(4) Uani 1 1 d . . . . .
H21 H 0.192687 0.186397 0.198858 0.091 Uiso 1 1 calc R U . . .
O21 O -0.1306(5) -0.3807(4) -0.10433(17) 0.0280(9) Uani 1 1 d . . . . .
C22 C 0.1608(10) 0.0488(8) 0.1648(4) 0.059(3) Uani 1 1 d . . . . .
H22 H 0.129264 0.106804 0.131406 0.070 Uiso 1 1 calc R U . . .
O22 O -0.0166(5) -0.3562(7) -0.0412(2) 0.0576(17) Uani 1 1 d . . . . .
O6 O 0.6255(5) -0.2442(4) 0.46529(19) 0.0331(10) Uani 1 1 d . . . . .
C6 C 0.6844(8) -1.0634(8) 0.2612(3) 0.052(2) Uani 1 1 d . . . . .
H6 H 0.714406 -1.132868 0.291728 0.063 Uiso 1 1 calc R U . . .
O23 O -0.0749(4) -0.3378(4) 0.09011(18) 0.0282(9) Uani 1 1 d . . . . .
C23 C 0.1145(7) -0.1250(6) 0.1292(3) 0.0299(14) Uani 1 1 d . . . . .
C19 C 0.2584(9) -0.1205(8) 0.2633(3) 0.048(2) Uani 1 1 d . . . . .
H19 H 0.291764 -0.177752 0.296639 0.057 Uiso 1 1 calc R U . . .
O19 O 0.2854(5) -0.3873(5) 0.19120(18) 0.0298(10) Uani 1 1 d . . . . .
O7 O 0.2875(5) 0.0275(5) 0.44530(19) 0.0372(11) Uani 1 1 d . . . . .
C7 C 0.5054(7) -0.9358(6) 0.3287(2) 0.0251(12) Uani 1 1 d . . . . .
O13 O 0.3593(5) -0.4020(4) 0.3785(2) 0.0343(11) Uani 1 1 d . . . . .
C13 C 0.8260(10) -0.4613(10) 0.3452(4) 0.062(3) Uani 1 1 d . . . . .
H13 H 0.877383 -0.417549 0.324023 0.074 Uiso 1 1 calc R U . . .
C26 C -0.2594(6) -0.2346(6) 0.0278(2) 0.0217(11) Uani 1 1 d . . . . .
C25 C -0.2589(6) -0.2747(6) -0.0240(2) 0.0209(11) Uani 1 1 d . . . . .
O25 O 0.4347(5) -0.0395(4) 0.54459(16) 0.0313(10) Uani 1 1 d . . . . .
C24 C 0.2435(6) -0.3169(6) 0.2316(2) 0.0250(12) Uani 1 1 d . . . . .
O24 O -0.0930(6) -0.1497(5) 0.0316(2) 0.0428(13) Uani 1 1 d . . . . .
C11 C 0.8143(10) -0.6625(9) 0.3996(4) 0.058(2) Uani 1 1 d . . . . .
H11 H 0.859778 -0.753877 0.416537 0.070 Uiso 1 1 calc R U . . .
O11 O 0.3103(4) -0.6710(4) 0.26446(17) 0.0251(9) Uani 1 1 d . . . . .
O12 O 0.3407(5) -0.6494(4) 0.17193(17) 0.0309(10) Uani 1 1 d . . . . .
C12 C 0.8926(10) -0.5992(10) 0.3688(4) 0.065(3) Uani 1 1 d . . . . .
H12 H 0.989576 -0.648747 0.363760 0.078 Uiso 1 1 calc R U . . .
C14 C 0.6857(9) -0.3917(8) 0.3536(3) 0.0424(17) Uani 1 1 d . . . . .
H14 H 0.642794 -0.297962 0.339468 0.051 Uiso 1 1 calc R U . . .
O14 O 0.4074(5) -0.2447(4) 0.40183(19) 0.0351(11) Uani 1 1 d . . . . .
C35 C 0.6861(8) -0.5623(8) 0.0578(4) 0.0477(19) Uani 1 1 d . . . . .
H35 H 0.716562 -0.585996 0.021941 0.057 Uiso 1 1 calc R U . . .
C34 C 0.5565(9) -0.5247(10) 0.0805(4) 0.058(2) Uani 1 1 d . . . . .
H34 H 0.479348 -0.518325 0.064232 0.070 Uiso 1 1 calc R U . . .
C33 C 0.6862(9) -0.5194(11) 0.1413(4) 0.057(2) Uani 1 1 d D . . . .
C32 C -0.1299(6) -0.2457(6) 0.0504(2) 0.0227(11) Uani 1 1 d . . . . .
C31 C -0.1254(6) -0.3419(6) -0.0580(2) 0.0250(12) Uani 1 1 d . . . . .
C30 C -0.3860(7) -0.2516(7) -0.0427(3) 0.0318(14) Uani 1 1 d . . . . .
H30 H -0.387506 -0.276036 -0.077216 0.038 Uiso 1 1 calc R U . . .
C29 C -0.5101(7) -0.1932(8) -0.0110(3) 0.0441(19) Uani 1 1 d . . . . .
H29 H -0.594230 -0.179252 -0.024064 0.053 Uiso 1 1 calc R U . . .
C28 C -0.5089(7) -0.1552(8) 0.0404(3) 0.0436(18) Uani 1 1 d . . . . .
H28 H -0.592317 -0.115211 0.061881 0.052 Uiso 1 1 calc R U . . .
C27 C -0.3842(7) -0.1771(7) 0.0593(3) 0.0342(15) Uani 1 1 d . . . . .
H27 H -0.383510 -0.152855 0.094003 0.041 Uiso 1 1 calc R U . . .
N3 N 0.114(2) 0.1620(19) 0.5510(7) 0.198(7) Uiso 1 1 d D . . . .
H3A H 0.203619 0.114701 0.552681 0.238 Uiso 1 1 calc R U . . .
N4 N -0.071(2) 0.249(2) 0.5690(8) 0.250(10) Uiso 1 1 d D . . . .
H4A H -0.149618 0.269131 0.588119 0.300 Uiso 1 1 calc R U . . .
C40 C -0.080(2) 0.356(2) 0.5240(8) 0.184(8) Uiso 1 1 d D . . . .
H40 H -0.150872 0.441610 0.510871 0.220 Uiso 1 1 calc R U . . .
C41 C 0.062(3) 0.033(3) 0.6432(11) 0.309(17) Uiso 1 1 d D . . . .
H41A H 0.155500 0.011461 0.652237 0.464 Uiso 1 1 calc R U . . .
H41B H 0.056270 -0.050584 0.640570 0.464 Uiso 1 1 calc R U . . .
H41C H -0.004010 0.079675 0.672010 0.464 Uiso 1 1 calc R U . . .
C39 C 0.062(2) 0.2765(19) 0.5075(8) 0.156(7) Uiso 1 1 d D . . . .
H39 H 0.111358 0.295113 0.475130 0.187 Uiso 1 1 calc R U . . .
C38 C 0.030(2) 0.124(3) 0.5899(12) 0.262(14) Uiso 1 1 d D . . . .
C36 C 0.7378(17) -0.5140(17) 0.1950(6) 0.138(6) Uiso 1 1 d D . . . .
H36A H 0.753175 -0.432533 0.191222 0.206 Uiso 1 1 calc R U . . .
H36B H 0.824334 -0.595033 0.202948 0.206 Uiso 1 1 calc R U . . .
H36C H 0.668851 -0.510897 0.225038 0.206 Uiso 1 1 calc R U . . .

loop_
_atom_site_aniso_label
_atom_site_aniso_U_11
_atom_site_aniso_U_22
_atom_site_aniso_U_33
_atom_site_aniso_U_23
_atom_site_aniso_U_13
_atom_site_aniso_U_12
U1 0.02823(11) 0.02052(10) 0.01798(9) -0.00293(7) 0.00031(8) -0.01488(9)
N1 0.030(3) 0.068(5) 0.048(4) -0.004(3) 0.015(3) -0.020(3)
O1 0.038(3) 0.041(3) 0.031(2) -0.010(2) 0.006(2) -0.026(2)
C1 0.029(3) 0.026(3) 0.017(3) 0.002(2) 0.002(2) -0.012(2)
U2 0.02381(15) 0.02690(15) 0.02061(14) 0.00229(11) -0.00278(11) -0.01519(13)
N2 0.034(4) 0.065(5) 0.087(6) -0.037(4) 0.032(4) -0.028(3)
O2 0.032(3) 0.038(2) 0.032(2) -0.0045(19) 0.0056(19) -0.021(2)
C2 0.026(3) 0.028(3) 0.022(3) -0.001(2) 0.000(2) -0.014(2)
U3 0.01838(10) 0.02407(10) 0.01876(9) -0.00154(7) -0.00242(7) -0.00861(8)
O3 0.042(3) 0.044(3) 0.051(3) -0.009(2) 0.007(2) -0.021(3)
C3 0.032(4) 0.039(4) 0.026(3) 0.003(3) 0.003(3) -0.006(3)
U4 0.03002(12) 0.02021(10) 0.01996(10) -0.00172(7) -0.00355(8) -0.01454(9)
O4 0.032(2) 0.039(2) 0.024(2) -0.0032(18) 0.0040(18) -0.019(2)
C4 0.044(5) 0.055(5) 0.033(4) 0.007(3) 0.014(3) -0.004(4)
O15 0.048(3) 0.042(3) 0.031(2) 0.012(2) -0.014(2) -0.033(2)
C15 0.044(4) 0.025(3) 0.016(3) 0.000(2) -0.004(2) -0.023(3)
O16 0.058(3) 0.044(3) 0.025(2) 0.0080(19) -0.013(2) -0.038(3)
C16 0.041(4) 0.028(3) 0.023(3) -0.001(2) -0.004(3) -0.021(3)
O9 0.059(3) 0.029(2) 0.022(2) -0.0030(17) 0.000(2) -0.025(2)
C9 0.048(4) 0.033(3) 0.019(3) -0.005(2) 0.005(3) -0.029(3)
O5 0.027(2) 0.038(2) 0.023(2) -0.0040(18) 0.0041(17) -0.012(2)
C5 0.052(6) 0.049(5) 0.072(6) 0.016(5) 0.038(5) 0.014(4)
C8 0.025(3) 0.022(3) 0.025(3) -0.005(2) -0.003(2) -0.011(2)
O17 0.023(2) 0.028(2) 0.035(2) -0.0045(18) -0.0065(18) -0.0111(18)
C17 0.038(4) 0.037(4) 0.041(4) 0.006(3) -0.016(3) -0.026(3)
O10 0.066(4) 0.019(2) 0.023(2) 0.0020(17) -0.009(2) -0.018(2)
C10 0.040(4) 0.034(3) 0.031(3) 0.001(3) -0.005(3) -0.026(3)
C20 0.109(9) 0.057(5) 0.074(6) 0.013(5) -0.059(6) -0.057(6)
O20 0.042(3) 0.026(2) 0.026(2) -0.0006(17) -0.003(2) -0.012(2)
O18 0.063(4) 0.068(4) 0.029(3) 0.019(2) -0.020(2) -0.040(3)
C18 0.037(4) 0.028(3) 0.031(3) 0.008(2) -0.016(3) -0.018(3)
C21 0.119(9) 0.050(5) 0.090(7) 0.019(5) -0.053(7) -0.062(6)
O21 0.033(2) 0.027(2) 0.024(2) -0.0043(17) -0.0033(18) -0.0127(19)
C22 0.092(7) 0.050(5) 0.055(5) 0.023(4) -0.039(5) -0.051(5)
O22 0.027(3) 0.104(5) 0.052(3) -0.040(3) 0.009(2) -0.030(3)
O6 0.034(3) 0.027(2) 0.038(2) 0.0014(19) -0.011(2) -0.012(2)
C6 0.040(4) 0.035(4) 0.048(4) 0.018(3) 0.009(3) 0.003(3)
O23 0.022(2) 0.032(2) 0.034(2) 0.0037(18) -0.0094(18) -0.0157(19)
C23 0.024(3) 0.029(3) 0.034(3) 0.006(3) -0.012(3) -0.010(3)
C19 0.062(5) 0.051(5) 0.046(4) 0.004(4) -0.024(4) -0.037(4)
O19 0.029(2) 0.036(2) 0.028(2) -0.0022(18) -0.0073(18) -0.016(2)
O7 0.038(3) 0.030(2) 0.037(3) -0.005(2) -0.009(2) -0.007(2)
C7 0.030(3) 0.020(3) 0.026(3) 0.000(2) -0.005(2) -0.011(2)
O13 0.041(3) 0.031(2) 0.042(3) -0.016(2) 0.003(2) -0.023(2)
C13 0.058(6) 0.063(6) 0.080(7) -0.012(5) 0.027(5) -0.048(5)
C26 0.022(3) 0.021(3) 0.024(3) -0.002(2) -0.003(2) -0.011(2)
C25 0.016(3) 0.025(3) 0.024(3) 0.000(2) -0.006(2) -0.011(2)
O25 0.059(3) 0.035(2) 0.0171(19) 0.0012(17) -0.0032(19) -0.037(2)
C24 0.022(3) 0.029(3) 0.024(3) 0.000(2) -0.007(2) -0.011(2)
O24 0.054(3) 0.052(3) 0.042(3) 0.006(2) -0.013(2) -0.043(3)
C11 0.050(5) 0.048(5) 0.073(6) 0.009(4) -0.002(5) -0.026(4)
O11 0.027(2) 0.027(2) 0.023(2) -0.0075(16) 0.0001(17) -0.0128(18)
O12 0.034(3) 0.027(2) 0.021(2) -0.0005(17) -0.0086(18) -0.0031(19)
C12 0.041(5) 0.054(5) 0.099(8) -0.005(5) 0.009(5) -0.025(4)
C14 0.056(5) 0.042(4) 0.041(4) -0.003(3) 0.011(3) -0.036(4)
O14 0.048(3) 0.030(2) 0.036(3) -0.0078(19) -0.005(2) -0.024(2)
C35 0.038(4) 0.050(5) 0.048(5) 0.002(4) 0.002(4) -0.017(4)
C34 0.028(4) 0.071(6) 0.071(6) -0.010(5) -0.002(4) -0.018(4)
C33 0.049(5) 0.096(7) 0.048(5) -0.022(5) 0.016(4) -0.050(5)
C32 0.017(3) 0.026(3) 0.027(3) -0.005(2) -0.003(2) -0.010(2)
C31 0.025(3) 0.033(3) 0.020(3) -0.002(2) -0.001(2) -0.016(3)
C30 0.025(3) 0.043(4) 0.032(3) -0.008(3) -0.006(3) -0.016(3)
C29 0.019(3) 0.060(5) 0.058(5) -0.016(4) -0.007(3) -0.017(3)
C28 0.022(3) 0.058(5) 0.050(4) -0.022(4) 0.012(3) -0.015(3)
C27 0.023(3) 0.045(4) 0.032(3) -0.012(3) -0.003(3) -0.010(3)

loop_
_atom_type_symbol
_atom_type_description
_atom_type_scat_dispersion_real
_atom_type_scat_dispersion_imag
_atom_type_scat_source
C C 0.0033 0.0016 'International Tables Vol C Tables 4.2.6.8 and 6.1.1.4'
H H 0.0000 0.0000 'International Tables Vol C Tables 4.2.6.8 and 6.1.1.4'
N N 0.0061 0.0033 'International Tables Vol C Tables 4.2.6.8 and 6.1.1.4'
O O 0.0106 0.0060 'International Tables Vol C Tables 4.2.6.8 and 6.1.1.4'
U U -9.6767 9.6646 'International Tables Vol C Tables 4.2.6.8 and 6.1.1.4'

loop_
_geom_angle_atom_site_label_1
_geom_angle_atom_site_label_2
_geom_angle_atom_site_label_3
_geom_angle
_geom_angle_site_symmetry_1
_geom_angle_site_symmetry_3
_geom_angle_publ_flag
O2 U1 O1 177.9(2) . . ?
O2 U1 O11 88.69(18) . . ?
O1 U1 O11 91.31(18) . . ?
O2 U1 O10 91.1(2) . . ?
O1 U1 O10 90.8(2) . . ?
O11 U1 O10 69.43(14) . . ?
O2 U1 O20 88.79(19) . . ?
O1 U1 O20 89.11(19) . . ?
O11 U1 O20 82.72(14) . . ?
O10 U1 O20 152.14(15) . . ?
O2 U1 O16 92.44(19) . . ?
O1 U1 O16 88.99(19) . . ?
O11 U1 O16 137.76(15) . . ?
O10 U1 O16 68.33(15) . . ?
O20 U1 O16 139.51(15) . . ?
O2 U1 O13 89.38(19) . . ?
O1 U1 O13 89.71(18) . . ?
O11 U1 O13 154.32(15) . . ?
O10 U1 O13 136.21(16) . . ?
O20 U1 O13 71.65(16) . . ?
O16 U1 O13 67.90(16) . . ?
C33 N1 C35 108.9(7) . . ?
C6 C1 C2 117.2(6) . . ?
C6 C1 C7 114.1(5) . . ?
C2 C1 C7 128.8(5) . . ?
O3 U2 O3 180.0 2 . ?
O3 U2 O24 92.0(2) 2 . ?
O3 U2 O24 88.0(2) . . ?
O3 U2 O24 88.0(2) 2 2 ?
O3 U2 O24 92.0(2) . 2 ?
O24 U2 O24 180.0 . 2 ?
O3 U2 O18 88.9(2) 2 2 ?
O3 U2 O18 91.1(2) . 2 ?
O24 U2 O18 90.02(18) . 2 ?
O24 U2 O18 89.98(18) 2 2 ?
O3 U2 O18 91.1(2) 2 . ?
O3 U2 O18 88.9(2) . . ?
O24 U2 O18 89.98(18) . . ?
O24 U2 O18 90.02(18) 2 . ?
O18 U2 O18 180.0 2 . ?
C33 N2 C34 111.0(7) . . ?
C3 C2 C1 118.1(6) . . ?
C3 C2 C8 116.3(5) . . ?
C1 C2 C8 125.4(5) . . ?
O4 U3 O5 177.7(2) . . ?
O4 U3 O21 93.87(18) . 2_545 ?
O5 U3 O21 88.30(18) . 2_545 ?
O4 U3 O17 90.34(18) . . ?
O5 U3 O17 87.36(18) . . ?
O21 U3 O17 151.48(14) 2_545 . ?
O4 U3 O23 87.45(18) . . ?
O5 U3 O23 92.33(17) . . ?
O21 U3 O23 74.93(14) 2_545 . ?
O17 U3 O23 77.11(14) . . ?
O4 U3 O12 92.58(18) . . ?
O5 U3 O12 88.82(17) . . ?
O21 U3 O12 73.46(15) 2_545 . ?
O17 U3 O12 134.56(14) . . ?
O23 U3 O12 148.31(15) . . ?
O4 U3 O19 92.05(18) . . ?
O5 U3 O19 86.73(18) . . ?
O21 U3 O19 141.78(15) 2_545 . ?
O17 U3 O19 66.01(14) . . ?
O23 U3 O19 143.11(14) . . ?
O12 U3 O19 68.57(15) . . ?
C4 C3 C2 123.1(6) . . ?
O6 U4 O7 179.3(2) . . ?
O6 U4 O25 94.20(19) . . ?
O7 U4 O25 86.35(19) . . ?
O6 U4 O25 85.41(19) . 2_656 ?
O7 U4 O25 95.1(2) . 2_656 ?
O25 U4 O25 67.92(17) . 2_656 ?
O6 U4 O14 89.19(18) . . ?
O7 U4 O14 90.15(19) . . ?
O25 U4 O14 145.71(16) . . ?
O25 U4 O14 146.34(15) 2_656 . ?
O6 U4 O9 93.09(19) . 1_565 ?
O7 U4 O9 86.7(2) . 1_565 ?
O25 U4 O9 141.98(14) . 1_565 ?
O25 U4 O9 75.58(14) 2_656 1_565 ?
O14 U4 O9 71.58(16) . 1_565 ?
O6 U4 O15 90.2(2) . 2_646 ?
O7 U4 O15 89.6(2) . 2_646 ?
O25 U4 O15 75.16(15) . 2_646 ?
O25 U4 O15 142.33(14) 2_656 2_646 ?
O14 U4 O15 70.71(16) . 2_646 ?
O9 U4 O15 142.08(15) 1_565 2_646 ?
O6 U4 U4 89.77(14) . 2_656 ?
O7 U4 U4 90.89(15) . 2_656 ?
O25 U4 U4 33.97(10) . 2_656 ?
O25 U4 U4 33.95(10) 2_656 2_656 ?
O14 U4 U4 178.86(11) . 2_656 ?
O9 U4 U4 108.94(11) 1_565 2_656 ?
O15 U4 U4 108.84(11) 2_646 2_656 ?
C5 C4 C3 118.2(7) . . ?
C16 O15 U4 125.1(4) . 2_646 ?
O14 C15 O13 120.7(6) . . ?
O14 C15 C9 118.3(6) . . ?
O13 C15 C9 120.9(5) . . ?
C16 O16 U1 140.0(4) . . ?
O16 C16 O15 122.3(6) . . ?
O16 C16 C10 120.4(5) . . ?
O15 C16 C10 117.2(6) . . ?
C7 O9 U4 132.1(4) . 1_545 ?
C14 C9 C10 117.5(7) . . ?
C14 C9 C15 118.0(6) . . ?
C10 C9 C15 124.4(6) . . ?
C6 C5 C4 119.5(7) . . ?
O12 C8 O11 123.1(5) . . ?
O12 C8 C2 116.4(5) . . ?
O11 C8 C2 120.5(5) . . ?
C23 O17 U3 128.6(4) . . ?
C22 C17 C18 118.2(6) . . ?
C22 C17 C23 120.4(6) . . ?
C18 C17 C23 121.4(6) . . ?
C7 O10 U1 144.8(4) . . ?
C11 C10 C9 118.9(7) . . ?
C11 C10 C16 116.0(6) . . ?
C9 C10 C16 125.0(6) . . ?
C21 C20 C19 119.6(7) . . ?
C24 O20 U1 130.7(4) . . ?
C23 O18 U2 137.2(5) . . ?
C19 C18 C17 119.0(6) . . ?
C19 C18 C24 118.8(6) . . ?
C17 C18 C24 122.1(6) . . ?
C20 C21 C22 119.9(7) . . ?
C31 O21 U3 142.1(4) . 2_545 ?
C17 C22 C21 122.4(7) . . ?
C5 C6 C1 123.8(7) . . ?
C32 O23 U3 139.3(4) . . ?
O17 C23 O18 123.8(6) . . ?
O17 C23 C17 119.7(6) . . ?
O18 C23 C17 116.2(6) . . ?
C20 C19 C18 120.8(7) . . ?
C24 O19 U3 125.6(4) . . ?
O10 C7 O9 121.7(6) . . ?
O10 C7 C1 121.3(5) . . ?
O9 C7 C1 116.7(5) . . ?
C15 O13 U1 137.1(4) . . ?
C14 C13 C12 118.9(8) . . ?
C27 C26 C25 119.8(5) . . ?
C27 C26 C32 117.0(5) . . ?
C25 C26 C32 123.1(5) . . ?
C30 C25 C26 118.4(6) . . ?
C30 C25 C31 120.5(5) . . ?
C26 C25 C31 121.1(5) . . ?
U4 O25 U4 112.08(17) . 2_656 ?
O19 C24 O20 123.0(6) . . ?
O19 C24 C18 120.2(6) . . ?
O20 C24 C18 116.8(5) . . ?
C32 O24 U2 172.8(5) . . ?
C12 C11 C10 121.2(8) . . ?
C8 O11 U1 129.5(4) . . ?
C8 O12 U3 133.2(4) . . ?
C11 C12 C13 119.7(8) . . ?
C13 C14 C9 123.6(7) . . ?
C15 O14 U4 145.1(4) . . ?
C34 C35 N1 108.1(8) . . ?
C35 C34 N2 105.7(8) . . ?
N2 C33 N1 106.3(7) . . ?
N2 C33 C36 128.0(10) . . ?
N1 C33 C36 125.4(10) . . ?
O23 C32 O24 123.8(5) . . ?
O23 C32 C26 118.9(5) . . ?
O24 C32 C26 116.8(5) . . ?
O22 C31 O21 122.9(6) . . ?
O22 C31 C25 118.6(5) . . ?
O21 C31 C25 118.4(5) . . ?
C29 C30 C25 121.3(6) . . ?
C30 C29 C28 119.7(6) . . ?
C27 C28 C29 119.6(6) . . ?
C28 C27 C26 121.1(6) . . ?
C38 N3 C39 124(2) . . ?
C38 N3 N4 48.9(11) . . ?
C39 N3 N4 75.7(14) . . ?
C38 N4 C40 137(2) . . ?
C38 N4 N3 48.4(11) . . ?
C40 N4 N3 88.5(16) . . ?
C39 C40 N4 89.7(18) . . ?
C40 C39 N3 105.4(18) . . ?
N3 C38 N4 82.7(19) . . ?
N3 C38 C41 131(2) . . ?
N4 C38 C41 138(2) . . ?

loop_
_geom_bond_atom_site_label_1
_geom_bond_atom_site_label_2
_geom_bond_distance
_geom_bond_site_symmetry_2
_geom_bond_publ_flag
U1 O2 1.761(5) . ?
U1 O1 1.762(5) . ?
U1 O11 2.328(4) . ?
U1 O10 2.355(4) . ?
U1 O20 2.370(4) . ?
U1 O16 2.380(4) . ?
U1 O13 2.406(4) . ?
N1 C33 1.318(10) . ?
N1 C35 1.341(10) . ?
C1 C6 1.387(9) . ?
C1 C2 1.406(8) . ?
C1 C7 1.502(8) . ?
U2 O3 1.765(5) 2 ?
U2 O3 1.765(5) . ?
U2 O24 2.246(5) . ?
U2 O24 2.246(5) 2 ?
U2 O18 2.306(4) 2 ?
U2 O18 2.306(4) . ?
N2 C33 1.310(10) . ?
N2 C34 1.335(11) . ?
C2 C3 1.388(9) . ?
C2 C8 1.505(8) . ?
U3 O4 1.761(4) . ?
U3 O5 1.773(4) . ?
U3 O21 2.287(4) 2_545 ?
U3 O17 2.381(4) . ?
U3 O23 2.390(4) . ?
U3 O12 2.428(4) . ?
U3 O19 2.474(4) . ?
C3 C4 1.385(10) . ?
U4 O6 1.755(4) . ?
U4 O7 1.759(4) . ?
U4 O25 2.365(4) . ?
U4 O25 2.366(4) 2_656 ?
U4 O14 2.411(4) . ?
U4 O9 2.437(4) 1_565 ?
U4 O15 2.456(5) 2_646 ?
U4 U4 3.9246(4) 2_656 ?
C4 C5 1.368(11) . ?
O15 C16 1.269(7) . ?
C15 O14 1.247(7) . ?
C15 O13 1.262(7) . ?
C15 C9 1.492(9) . ?
O16 C16 1.255(8) . ?
C16 C10 1.506(9) . ?
O9 C7 1.260(7) . ?
C9 C14 1.396(9) . ?
C9 C10 1.399(8) . ?
C5 C6 1.362(11) . ?
C8 O12 1.254(6) . ?
C8 O11 1.264(7) . ?
O17 C23 1.255(8) . ?
C17 C22 1.372(10) . ?
C17 C18 1.418(8) . ?
C17 C23 1.485(9) . ?
O10 C7 1.252(7) . ?
C10 C11 1.398(11) . ?
C20 C21 1.377(11) . ?
C20 C19 1.383(11) . ?
O20 C24 1.269(7) . ?
O18 C23 1.259(8) . ?
C18 C19 1.402(9) . ?
C18 C24 1.477(9) . ?
C21 C22 1.377(11) . ?
O21 C31 1.289(7) . ?
O22 C31 1.217(7) . ?
O23 C32 1.245(7) . ?
O19 C24 1.266(7) . ?
C13 C14 1.346(11) . ?
C13 C12 1.388(12) . ?
C26 C27 1.381(9) . ?
C26 C25 1.405(8) . ?
C26 C32 1.503(8) . ?
C25 C30 1.388(8) . ?
C25 C31 1.490(8) . ?
O24 C32 1.268(7) . ?
C11 C12 1.379(12) . ?
C35 C34 1.325(11) . ?
C33 C36 1.503(13) . ?
C30 C29 1.379(10) . ?
C29 C28 1.391(10) . ?
C28 C27 1.371(9) . ?
N3 C38 1.355(18) . ?
N3 C39 1.427(14) . ?
N3 N4 1.80(3) . ?
N4 C38 1.364(17) . ?
N4 C40 1.419(16) . ?
C40 C39 1.415(16) . ?
C41 C38 1.454(17) . ?
